data_4500140
loop_
_publ_author_name
'Mart\'inez Casado, F. J.'
'Ramos Riesco, M.'
'Redondo, M. I.'
'Choquesillo-Lazarte, D.'
'L\'opez-Andr\'es, S.'
'Cheda, J. A. Rodr\'iguez'

_publ_section_title
;
 Anhydrous Lithium Acetate Polymorphs and Its Hydrates: Three-Dimensional
 Coordination Polymers
;
_journal_issue 4
_journal_name_full 'Crystal Growth &amp; Design'
_journal_page_first 1021
_journal_paper_doi 10.1021/cg1010133
_journal_volume 11
_journal_year 2011
_chemical_formula_moiety 4(Li+),4(C3H5O2-),4(H2O)
_chemical_formula_sum 'C8 H20 Li4 O12'
_chemical_formula_weight 336.00
_chemical_name_common 'Lithium acetate monohydrate'
_chemical_name_systematic 'Lithium acetate monohydrate'
_space_group_IT_number 14
_symmetry_cell_setting monoclinic
_symmetry_space_group_name_Hall '-P 2ybc'
_symmetry_space_group_name_H-M 'P 1 21/c 1'
_atom_sites_solution_hydrogens geom
_atom_sites_solution_primary direct
_atom_sites_solution_secondary difmap
_audit_creation_method SHELXL-97
_cell_angle_alpha 90.00
_cell_angle_beta 99.80(3)
_cell_angle_gamma 90.00
_cell_formula_units_Z 4
_cell_length_a 7.0870(14)
_cell_length_b 14.514(3)
_cell_length_c 15.298(3)
_cell_measurement_temperature 100(2)
_cell_volume 1550.6(6)
_computing_cell_refinement 'DENZO-SMN (Otwinowski & Minor, 1997)'
_computing_data_collection 'CCD Server Software Huber'
_computing_data_reduction DENZO-SMN
_computing_molecular_graphics 'Mercury 1.4.2. and ORTEP-3 (Farrugia, 1997)'
_computing_publication_material 'SHELXL-97 (Sheldrick, 1997)'
_computing_structure_refinement 'SHELXL-97 (Sheldrick, 1997)'
_computing_structure_solution 'SHELXS-97 (Sheldrick, 1990)'
_diffrn_ambient_temperature 100(2)
_diffrn_detector_area_resol_mean 9.77
_diffrn_measured_fraction_theta_full 0.984
_diffrn_measured_fraction_theta_max 0.984
_diffrn_measurement_device_type ADSCq210rCCD-HUBER
_diffrn_measurement_method 'f\ scans'
_diffrn_radiation_monochromator Synchrotron
_diffrn_radiation_source Synchrotron
_diffrn_radiation_type Synchrotron
_diffrn_radiation_wavelength 0.72930
_diffrn_reflns_av_R_equivalents 0.0000
_diffrn_reflns_av_sigmaI/netI 0.0453
_diffrn_reflns_limit_h_max 9
_diffrn_reflns_limit_h_min 0
_diffrn_reflns_limit_k_max 19
_diffrn_reflns_limit_k_min 0
_diffrn_reflns_limit_l_max 19
_diffrn_reflns_limit_l_min -19
_diffrn_reflns_number 3758
_diffrn_reflns_theta_full 29.00
_diffrn_reflns_theta_max 29.00
_diffrn_reflns_theta_min 2.00
_exptl_absorpt_coefficient_mu 0.130
_exptl_absorpt_correction_type none
_exptl_crystal_colour Colourless
_exptl_crystal_density_diffrn 1.439
_exptl_crystal_density_method 'not measured'
_exptl_crystal_description prism
_exptl_crystal_F_000 704
_exptl_crystal_size_max 0.040
_exptl_crystal_size_mid 0.030
_exptl_crystal_size_min 0.020
_refine_diff_density_max 0.312
_refine_diff_density_min -0.269
_refine_diff_density_rms 0.065
_refine_ls_extinction_coef 0.122(10)
_refine_ls_extinction_expression Fc^*^=kFc[1+0.001xFc^2^\l^3^/sin(2\q)]^-1/4^
_refine_ls_extinction_method SHELXL
_refine_ls_goodness_of_fit_ref 0.996
_refine_ls_hydrogen_treatment mixed
_refine_ls_matrix_type full
_refine_ls_number_parameters 298
_refine_ls_number_reflns 3758
_refine_ls_number_restraints 0
_refine_ls_restrained_S_all 0.996
_refine_ls_R_factor_all 0.0480
_refine_ls_R_factor_gt 0.0449
_refine_ls_shift/su_max 0.013
_refine_ls_shift/su_mean 0.000
_refine_ls_structure_factor_coef Fsqd
_refine_ls_weighting_details 'calc w=1/[\s^2^(Fo^2^)+(0.0914P)^2^+0.4088P] where P=(Fo^2^+2Fc^2^)/3'
_refine_ls_weighting_scheme calc
_refine_ls_wR_factor_gt 0.1233
_refine_ls_wR_factor_ref 0.1282
_reflns_number_gt 3433
_reflns_number_total 3758
_reflns_threshold_expression >2sigma(I)
_cod_data_source_file cg1010133_si_005.cif
_cod_data_source_block lic2_H2O_100K
_cod_depositor_comments
;
The following automatic conversions were performed:

'_symmetry_cell_setting' value 'Monoclinic' changed to 'monoclinic'
according to /home/saulius/struct/CIF-dictionaries/cif_core.dic
dictionary named 'cif_core.dic' version 2.4.1 from 2010-06-29.

Automatic conversion script
Id: cif_fix_values 1715 2011-07-08 13:25:40Z adriana 
;
_cod_original_cell_volume 1550.6(5)
_cod_original_sg_symbol_H-M P21/c
_cod_database_code 4500140

loop_
_symmetry_equiv_pos_as_xyz
'x, y, z'
'-x, y+1/2, -z+1/2'
'-x, -y, -z'
'x, -y-1/2, z-1/2'

loop_
_atom_site_label
_atom_site_type_symbol
_atom_site_fract_x
_atom_site_fract_y
_atom_site_fract_z
_atom_site_U_iso_or_equiv
_atom_site_adp_type
_atom_site_occupancy
_atom_site_symmetry_multiplicity
_atom_site_calc_flag
H2C H 1.006(3) 0.4377(13) -0.0648(13) 0.031(4) Uiso 1 1 d
H2WB H 0.344(3) 0.4236(16) 0.0146(16) 0.048(6) Uiso 1 1 d
H2B H 1.050(3) 0.3343(12) -0.0687(12) 0.025(4) Uiso 1 1 d
H8B H 0.174(3) 0.9009(15) 0.1294(14) 0.042(5) Uiso 1 1 d
H4C H 1.183(3) 0.6083(16) 0.4034(15) 0.051(6) Uiso 1 1 d
H4B H 1.163(3) 0.6808(15) 0.3267(16) 0.045(6) Uiso 1 1 d
H4A H 1.011(3) 0.6890(13) 0.3903(13) 0.033(5) Uiso 1 1 d
H4WB H 1.165(3) 0.2583(16) 0.2585(14) 0.040(5) Uiso 1 1 d
H2A H 0.852(3) 0.3689(13) -0.1158(13) 0.032(5) Uiso 1 1 d
H2WA H 0.232(3) 0.4093(16) 0.0832(15) 0.046(6) Uiso 1 1 d
H3WA H 0.466(3) 0.4658(16) 0.2592(14) 0.044(5) Uiso 1 1 d
H4WA H 1.200(3) 0.3111(14) 0.3310(16) 0.038(5) Uiso 1 1 d
H3WB H 0.307(4) 0.5087(16) 0.2808(15) 0.046(6) Uiso 1 1 d
H8A H 0.174(5) 0.810(2) 0.082(2) 0.100(11) Uiso 1 1 d
H8C H 0.350(4) 0.8774(19) 0.0922(19) 0.070(8) Uiso 1 1 d
H1WB H 0.322(3) 0.4309(15) -0.1540(16) 0.045(6) Uiso 1 1 d
H1WA H 0.477(3) 0.4826(16) -0.1035(15) 0.048(6) Uiso 1 1 d
H6A H 0.677(4) 0.533(2) 0.451(2) 0.079(9) Uiso 1 1 d
H6C H 0.709(5) 0.550(2) 0.546(2) 0.094(10) Uiso 1 1 d
H6B H 0.869(5) 0.580(2) 0.496(2) 0.098(11) Uiso 1 1 d
O3W O 0.42283(14) 0.51998(6) 0.28377(6) 0.0229(2) Uani 1 1 d
O1 O 0.70467(12) 0.33641(6) 0.01756(5) 0.0177(2) Uani 1 1 d
O2W O 0.35294(12) 0.41792(6) 0.07479(6) 0.0182(2) Uani 1 1 d
O5 O 0.57265(12) 0.69778(6) 0.40871(5) 0.0184(2) Uani 1 1 d
O6 O 0.65704(12) 0.72115(6) 0.55367(5) 0.0191(2) Uani 1 1 d
O7 O 0.42535(12) 0.72928(5) 0.20108(5) 0.0167(2) Uani 1 1 d
O3 O 1.02981(12) 0.50866(6) 0.27261(6) 0.0201(2) Uani 1 1 d
O1W O 0.39579(13) 0.43420(6) -0.10248(5) 0.0183(2) Uani 1 1 d
O2 O 0.98178(12) 0.38646(6) 0.09252(5) 0.0181(2) Uani 1 1 d
O4 O 0.79675(12) 0.61276(6) 0.26200(6) 0.0202(2) Uani 1 1 d
O8 O 0.31801(12) 0.84414(6) 0.27571(5) 0.0191(2) Uani 1 1 d
O4W O 1.13799(15) 0.31020(7) 0.27736(6) 0.0258(2) Uani 1 1 d
C3 C 0.96303(16) 0.58370(8) 0.29364(7) 0.0163(2) Uani 1 1 d
C2 C 0.94859(17) 0.37946(8) -0.06454(8) 0.0190(2) Uani 1 1 d
C1 C 0.87292(16) 0.36697(7) 0.02115(7) 0.0150(2) Uani 1 1 d
C7 C 0.33693(16) 0.80391(7) 0.20446(7) 0.0154(2) Uani 1 1 d
C5 C 0.64832(16) 0.67183(8) 0.48537(7) 0.0161(2) Uani 1 1 d
C4 C 1.08819(19) 0.64527(8) 0.35857(9) 0.0229(3) Uani 1 1 d
C6 C 0.7321(2) 0.57614(9) 0.49654(9) 0.0248(3) Uani 1 1 d
C8 C 0.2480(2) 0.84966(9) 0.11872(8) 0.0221(3) Uani 1 1 d
Li4 Li 0.5493(3) 0.64102(14) 0.29373(13) 0.0193(4) Uani 1 1 d
Li3 Li 0.9459(3) 0.39294(14) 0.21400(13) 0.0188(4) Uani 1 1 d
Li1 Li 0.5149(3) 0.31274(14) -0.08600(13) 0.0187(4) Uani 1 1 d
Li2 Li 0.5456(3) 0.31873(14) 0.10707(13) 0.0187(4) Uani 1 1 d

loop_
_atom_site_aniso_label
_atom_site_aniso_U_11
_atom_site_aniso_U_22
_atom_site_aniso_U_33
_atom_site_aniso_U_23
_atom_site_aniso_U_13
_atom_site_aniso_U_12
O3W 0.0200(5) 0.0196(4) 0.0293(5) -0.0022(3) 0.0046(4) -0.0012(3)
O1 0.0141(4) 0.0211(4) 0.0179(4) -0.0005(3) 0.0025(3) -0.0020(3)
O2W 0.0158(4) 0.0204(4) 0.0183(4) -0.0005(3) 0.0029(3) -0.0013(3)
O5 0.0208(4) 0.0183(4) 0.0154(4) -0.0002(3) 0.0007(3) 0.0028(3)
O6 0.0206(4) 0.0202(4) 0.0157(4) -0.0024(3) 0.0011(3) 0.0038(3)
O7 0.0182(4) 0.0159(4) 0.0159(4) 0.0004(3) 0.0025(3) 0.0018(3)
O3 0.0187(4) 0.0162(4) 0.0248(4) -0.0022(3) 0.0018(3) -0.0006(3)
O1W 0.0191(4) 0.0182(4) 0.0168(4) -0.0002(3) 0.0008(3) -0.0020(3)
O2 0.0161(4) 0.0218(4) 0.0159(4) -0.0007(3) 0.0008(3) -0.0023(3)
O4 0.0164(4) 0.0239(4) 0.0193(4) -0.0017(3) 0.0005(3) 0.0017(3)
O8 0.0199(4) 0.0213(4) 0.0156(4) -0.0020(3) 0.0014(3) 0.0044(3)
O4W 0.0307(5) 0.0227(5) 0.0207(5) -0.0040(3) -0.0053(4) 0.0093(4)
C3 0.0156(5) 0.0175(5) 0.0157(5) 0.0008(4) 0.0022(4) -0.0015(4)
C2 0.0189(5) 0.0223(6) 0.0162(5) 0.0003(4) 0.0043(4) -0.0032(4)
C1 0.0152(5) 0.0134(4) 0.0164(5) 0.0001(4) 0.0022(4) 0.0003(4)
C7 0.0142(5) 0.0159(5) 0.0158(5) -0.0001(4) 0.0020(4) -0.0023(4)
C5 0.0153(5) 0.0169(5) 0.0159(5) 0.0002(4) 0.0021(4) 0.0000(4)
C4 0.0227(6) 0.0188(5) 0.0248(6) -0.0030(4) -0.0028(5) -0.0003(4)
C6 0.0320(7) 0.0186(6) 0.0223(6) 0.0005(4) 0.0006(5) 0.0062(5)
C8 0.0294(6) 0.0197(5) 0.0166(5) 0.0018(4) 0.0020(4) 0.0054(5)
Li4 0.0191(9) 0.0190(9) 0.0192(9) 0.0000(7) 0.0018(7) 0.0014(7)
Li3 0.0179(9) 0.0194(9) 0.0185(9) 0.0001(7) 0.0015(7) -0.0004(7)
Li1 0.0187(9) 0.0199(9) 0.0172(9) -0.0005(7) 0.0024(7) -0.0006(7)
Li2 0.0186(9) 0.0202(9) 0.0169(9) -0.0004(7) 0.0024(7) -0.0023(7)

loop_
_atom_type_symbol
_atom_type_description
_atom_type_scat_dispersion_real
_atom_type_scat_dispersion_imag
_atom_type_scat_source
C C 0.0033 0.0016 'International Tables Vol C Tables 4.2.6.8 and 6.1.1.4'
H H 0.0000 0.0000 'International Tables Vol C Tables 4.2.6.8 and 6.1.1.4'
Li Li -0.0003 0.0001 'International Tables Vol C Tables 4.2.6.8 and 6.1.1.4'
O O 0.0106 0.0060 'International Tables Vol C Tables 4.2.6.8 and 6.1.1.4'

loop_
_geom_angle_atom_site_label_1
_geom_angle_atom_site_label_2
_geom_angle_atom_site_label_3
_geom_angle
_geom_angle_site_symmetry_1
_geom_angle_site_symmetry_3
Li4 O3W H3WA 127.0(13) . .
Li4 O3W H3WB 127.8(16) . .
H3WA O3W H3WB 101(2) . .
C1 O1 Li1 128.27(10) . .
C1 O1 Li2 132.46(10) . .
Li1 O1 Li2 98.58(9) . .
Li2 O2W H2WB 104.0(14) . .
Li2 O2W H2WA 119.8(15) . .
H2WB O2W H2WA 105(2) . .
C5 O5 Li4 132.78(10) . .
C5 O5 Li2 119.44(9) . 2_655
Li4 O5 Li2 107.77(9) . 2_655
C5 O6 Li1 131.47(10) . 2_655
C7 O7 Li1 119.12(9) . 3_665
C7 O7 Li4 133.23(9) . .
Li1 O7 Li4 107.40(9) 3_665 .
C3 O3 Li3 140.30(10) . .
Li1 O1W H1WB 104.3(14) . .
Li1 O1W H1WA 116.2(14) . .
H1WB O1W H1WA 108(2) . .
C1 O2 Li3 133.52(10) . .
C3 O4 Li4 142.70(10) . .
C7 O8 Li2 127.27(10) . 2_655
C7 O8 Li3 117.54(10) . 2_655
Li2 O8 Li3 108.55(10) 2_655 2_655
Li3 O4W H4WB 124.3(15) . .
Li3 O4W H4WA 131.8(14) . .
H4WB O4W H4WA 103.3(19) . .
O3 C3 O4 124.01(11) . .
O3 C3 C4 118.66(10) . .
O4 C3 C4 117.31(10) . .
C1 C2 H2C 109.3(12) . .
C1 C2 H2B 110.3(11) . .
H2C C2 H2B 106.4(16) . .
C1 C2 H2A 112.4(12) . .
H2C C2 H2A 112.8(16) . .
H2B C2 H2A 105.4(15) . .
O2 C1 O1 123.46(10) . .
O2 C1 C2 118.10(10) . .
O1 C1 C2 118.44(10) . .
O7 C7 O8 124.09(10) . .
O7 C7 C8 118.74(10) . .
O8 C7 C8 117.17(10) . .
O6 C5 O5 123.70(11) . .
O6 C5 C6 117.81(10) . .
O5 C5 C6 118.49(10) . .
O6 C5 Li2 86.36(8) . 2_655
O5 C5 Li2 37.36(7) . 2_655
C6 C5 Li2 155.78(9) . 2_655
C3 C4 H4C 111.9(13) . .
C3 C4 H4B 107.8(14) . .
H4C C4 H4B 105.9(19) . .
C3 C4 H4A 112.5(11) . .
H4C C4 H4A 110.6(17) . .
H4B C4 H4A 107.7(18) . .
C5 C6 H6A 114.5(18) . .
C5 C6 H6C 112(2) . .
H6A C6 H6C 103(3) . .
C5 C6 H6B 109(2) . .
H6A C6 H6B 108(3) . .
H6C C6 H6B 111(3) . .
C7 C8 H8B 111.1(13) . .
C7 C8 H8A 112(2) . .
H8B C8 H8A 109(3) . .
C7 C8 H8C 108.4(17) . .
H8B C8 H8C 103(2) . .
H8A C8 H8C 113(3) . .
O5 Li4 O4 112.22(11) . .
O5 Li4 O3W 114.87(11) . .
O4 Li4 O3W 102.18(10) . .
O5 Li4 O7 109.45(10) . .
O4 Li4 O7 105.34(10) . .
O3W Li4 O7 112.22(11) . .
O5 Li4 Li2 36.32(6) . 2_655
O4 Li4 Li2 125.04(10) . 2_655
O3W Li4 Li2 129.98(10) . 2_655
O7 Li4 Li2 73.17(7) . 2_655
O5 Li4 Li1 142.45(10) . 3_665
O4 Li4 Li1 77.17(8) . 3_665
O3W Li4 Li1 97.15(9) . 3_665
O7 Li4 Li1 36.06(6) . 3_665
Li2 Li4 Li1 107.64(8) 2_655 3_665
O2 Li3 O4W 104.78(10) . .
O2 Li3 O3 114.03(11) . .
O4W Li3 O3 99.78(10) . .
O2 Li3 O8 109.47(11) . 2_645
O4W Li3 O8 108.76(10) . 2_645
O3 Li3 O8 118.55(11) . 2_645
O2 Li3 Li2 75.03(8) . .
O4W Li3 Li2 121.97(10) . .
O3 Li3 Li2 134.25(10) . .
O8 Li3 Li2 34.60(6) 2_645 .
O6 Li1 O1 107.21(10) 2_645 .
O6 Li1 O1W 112.22(11) 2_645 .
O1 Li1 O1W 99.85(10) . .
O6 Li1 O7 104.89(10) 2_645 3_665
O1 Li1 O7 124.21(11) . 3_665
O1W Li1 O7 108.49(10) . 3_665
O6 Li1 Li2 72.69(8) 2_645 .
O1 Li1 Li2 40.80(6) . .
O1W Li1 Li2 93.42(9) . .
O7 Li1 Li2 156.67(11) 3_665 .
O6 Li1 Li4 114.24(9) 2_645 3_665
O1 Li1 Li4 137.71(10) . 3_665
O1W Li1 Li4 72.39(7) . 3_665
O7 Li1 Li4 36.55(6) 3_665 3_665
Li2 Li1 Li4 165.64(9) . 3_665
O6 Li1 H1WB 106.0(6) 2_645 .
O1 Li1 H1WB 120.7(6) . .
O1W Li1 H1WB 21.2(6) . .
O7 Li1 H1WB 91.6(6) 3_665 .
Li2 Li1 H1WB 111.5(6) . .
Li4 Li1 H1WB 55.1(6) 3_665 .
O8 Li2 O1 111.95(11) 2_645 .
O8 Li2 O5 115.28(11) 2_645 2_645
O1 Li2 O5 108.86(10) . 2_645
O8 Li2 O2W 107.93(10) 2_645 .
O1 Li2 O2W 100.75(10) . .
O5 Li2 O2W 111.12(11) 2_645 .
O8 Li2 C5 138.25(10) 2_645 2_645
O1 Li2 C5 92.22(8) . 2_645
O5 Li2 C5 23.20(4) 2_645 2_645
O2W Li2 C5 99.76(9) . 2_645
O8 Li2 Li1 152.43(11) 2_645 .
O1 Li2 Li1 40.62(6) . .
O5 Li2 Li1 83.76(8) 2_645 .
O2W Li2 Li1 80.84(8) . .
C5 Li2 Li1 61.30(6) 2_645 .
O8 Li2 Li4 79.68(8) 2_645 2_645
O1 Li2 Li4 130.80(10) . 2_645
O5 Li2 Li4 35.91(6) 2_645 2_645
O2W Li2 Li4 121.56(10) . 2_645
C5 Li2 Li4 59.11(6) 2_645 2_645
Li1 Li2 Li4 118.74(8) . 2_645
O8 Li2 Li3 36.85(6) 2_645 .
O1 Li2 Li3 75.23(8) . .
O5 Li2 Li3 133.76(10) 2_645 .
O2W Li2 Li3 113.18(9) . .
C5 Li2 Li3 146.27(9) 2_645 .
Li1 Li2 Li3 115.58(9) . .
Li4 Li2 Li3 105.91(8) 2_645 .

loop_
_geom_bond_atom_site_label_1
_geom_bond_atom_site_label_2
_geom_bond_distance
_geom_bond_site_symmetry_2
O3W Li4 1.966(2) .
O3W H3WA 0.94(2) .
O3W H3WB 0.83(3) .
O1 C1 1.2646(14) .
O1 Li1 1.926(2) .
O1 Li2 1.933(2) .
O2W Li2 1.988(2) .
O2W H2WB 0.92(2) .
O2W H2WA 0.90(2) .
O5 C5 1.2612(14) .
O5 Li4 1.924(2) .
O5 Li2 1.942(2) 2_655
O6 C5 1.2593(14) .
O6 Li1 1.924(2) 2_655
O7 C7 1.2568(14) .
O7 Li1 1.976(2) 3_665
O7 Li4 1.999(2) .
O3 C3 1.2512(14) .
O3 Li3 1.949(2) .
O1W Li1 1.952(2) .
O1W H1WB 0.87(2) .
O1W H1WA 0.91(2) .
O2 C1 1.2572(14) .
O2 Li3 1.920(2) .
O4 C3 1.2676(15) .
O4 Li4 1.942(2) .
O8 C7 1.2636(14) .
O8 Li2 1.922(2) 2_655
O8 Li3 2.031(2) 2_655
O4W Li3 1.946(2) .
O4W H4WB 0.84(2) .
O4W H4WA 0.86(2) .
C3 C4 1.5074(16) .
C2 C1 1.5093(15) .
C2 H2C 0.938(19) .
C2 H2B 0.981(18) .
C2 H2A 0.96(2) .
C7 C8 1.5089(16) .
C5 C6 1.5087(16) .
C5 Li2 2.788(2) 2_655
C4 H4C 1.02(2) .
C4 H4B 0.94(2) .
C4 H4A 1.01(2) .
C6 H6A 0.97(3) .
C6 H6C 0.89(4) .
C6 H6B 0.97(4) .
C8 H8B 0.94(2) .
C8 H8A 0.90(4) .
C8 H8C 0.97(3) .
Li4 Li2 3.123(3) 2_655
Li4 Li1 3.204(3) 3_665
Li3 O8 2.031(2) 2_645
Li3 Li2 3.210(3) .
Li1 O6 1.924(2) 2_645
Li1 O7 1.976(2) 3_665
Li1 Li2 2.926(3) .
Li1 Li4 3.204(3) 3_665
Li1 H1WB 2.32(2) .
Li2 O8 1.922(2) 2_645
Li2 O5 1.942(2) 2_645
Li2 C5 2.788(2) 2_645
Li2 Li4 3.123(3) 2_645
